data_7108840
loop_
_publ_author_name
'Li, Xuejian'
'Zhao, Yanyan'
'Qu, Haijun'
'Mao, Zhenjun'
'Lin, Xufeng'

_publ_section_title
;
 Organocatalytic asymmetric multicomponent reactions of aromatic aldehydes
 and anilines with \b-ketoesters: facile and atom-economical access to
 chiral tetrahydropyridines
;
_journal_coden_ASTM CHCOFS
_journal_issue 14
_journal_name_full
;
 Chemical Communications (Cambridge, United Kingdom)
;
_journal_page_first 1401
_journal_page_last 1403
_journal_paper_doi 10.1039/c2cc38349g
_journal_volume 49
_journal_year 2013
_chemical_absolute_configuration ad
_chemical_formula_moiety 'C34 H32 N4 O6'
_chemical_formula_sum 'C34 H32 N4 O6'
_chemical_formula_weight 592.64
_space_group_IT_number 4
_symmetry_cell_setting monoclinic
_symmetry_space_group_name_Hall 'P 2yb'
_symmetry_space_group_name_H-M 'P 1 21 1'
_atom_sites_solution_hydrogens geom
_atom_sites_solution_primary direct
_atom_sites_solution_secondary difmap
_audit_creation_method SHELXL-97
_cell_angle_alpha 90.00
_cell_angle_beta 113.134(2)
_cell_angle_gamma 90.00
_cell_formula_units_Z 2
_cell_length_a 11.5684(2)
_cell_length_b 10.37340(15)
_cell_length_c 13.8042(3)
_cell_measurement_reflns_used 7742
_cell_measurement_temperature 293(2)
_cell_measurement_theta_max 67.3700
_cell_measurement_theta_min 3.4788
_cell_volume 1523.35(5)
_computing_cell_refinement 'CrysAlis PRO (Agilent Technologies, 2011)'
_computing_data_collection 'CrysAlis PRO'
_computing_data_reduction 'CrysAlis PRO'
_computing_molecular_graphics 'OLEX2 (Dolomanov et al., 2009)'
_computing_publication_material OLEX2
_computing_structure_refinement 'SHELXL-97 (Sheldrick, 2008)'
_computing_structure_solution 'SHELXS-97 (Sheldrick, 2008)'
_diffrn_ambient_temperature 293(2)
_diffrn_detector_area_resol_mean 10.3592
_diffrn_measured_fraction_theta_full 0.995
_diffrn_measured_fraction_theta_max 0.995
_diffrn_measurement_device_type 'Xcalibur, Atlas, Gemini ultra'
_diffrn_measurement_method '\w scans'
_diffrn_radiation_monochromator graphite
_diffrn_radiation_source 'fine-focus sealed tube'
_diffrn_radiation_type CuK\a
_diffrn_radiation_wavelength 1.54184
_diffrn_reflns_av_R_equivalents 0.0257
_diffrn_reflns_av_sigmaI/netI 0.0229
_diffrn_reflns_limit_h_max 11
_diffrn_reflns_limit_h_min -13
_diffrn_reflns_limit_k_max 12
_diffrn_reflns_limit_k_min -12
_diffrn_reflns_limit_l_max 16
_diffrn_reflns_limit_l_min -16
_diffrn_reflns_number 13194
_diffrn_reflns_theta_full 67.48
_diffrn_reflns_theta_max 67.48
_diffrn_reflns_theta_min 3.48
_exptl_absorpt_coefficient_mu 0.734
_exptl_absorpt_correction_T_max 0.8670
_exptl_absorpt_correction_T_min 0.8320
_exptl_absorpt_correction_type multi-scan
_exptl_absorpt_process_details
;
CrysAlis PRO (Agilent Technologies, 2011)
;
_exptl_crystal_colour yellow
_exptl_crystal_density_diffrn 1.292
_exptl_crystal_density_method 'not measured'
_exptl_crystal_description block
_exptl_crystal_F_000 624
_exptl_crystal_size_max 0.26
_exptl_crystal_size_mid 0.23
_exptl_crystal_size_min 0.20
_refine_diff_density_max 0.186
_refine_diff_density_min -0.161
_refine_diff_density_rms 0.031
_refine_ls_abs_structure_details 'Flack (1983), 2523 Friedel pairs'
_refine_ls_abs_structure_Flack 0.0(2)
_refine_ls_extinction_coef 0.0062(4)
_refine_ls_extinction_expression Fc^*^=kFc[1+0.001xFc^2^\l^3^/sin(2\q)]^-1/4^
_refine_ls_extinction_method SHELXL
_refine_ls_goodness_of_fit_ref 1.051
_refine_ls_hydrogen_treatment constr
_refine_ls_matrix_type full
_refine_ls_number_parameters 401
_refine_ls_number_reflns 5419
_refine_ls_number_restraints 1
_refine_ls_restrained_S_all 1.051
_refine_ls_R_factor_all 0.0406
_refine_ls_R_factor_gt 0.0364
_refine_ls_shift/su_max 0.000
_refine_ls_shift/su_mean 0.000
_refine_ls_structure_factor_coef Fsqd
_refine_ls_weighting_details 'calc w=1/[\s^2^(Fo^2^)+(0.0515P)^2^+0.1808P] where P=(Fo^2^+2Fc^2^)/3'
_refine_ls_weighting_scheme calc
_refine_ls_wR_factor_gt 0.0937
_refine_ls_wR_factor_ref 0.0983
_reflns_number_gt 4992
_reflns_number_total 5419
_reflns_threshold_expression >2sigma(I)
_cod_data_source_file c2cc38349g.txt
_cod_data_source_block 120601_lxj_24
_cod_original_cell_volume 1523.34(5)
_cod_original_sg_symbol_H-M 'P 21'
_cod_database_code 7108840

loop_
_symmetry_equiv_pos_as_xyz
'x, y, z'
'-x, y+1/2, -z'

loop_
_atom_site_label
_atom_site_type_symbol
_atom_site_fract_x
_atom_site_fract_y
_atom_site_fract_z
_atom_site_U_iso_or_equiv
_atom_site_adp_type
_atom_site_occupancy
_atom_site_symmetry_multiplicity
_atom_site_calc_flag
_atom_site_refinement_flags
O1 O 0.83193(14) 0.20916(16) 0.53255(11) 0.0612(4) Uani 1 1 d .
O2 O 1.00313(13) 0.13041(12) 0.66397(10) 0.0493(3) Uani 1 1 d .
O3 O 1.4062(2) 0.7408(3) 0.7238(2) 0.1290(11) Uani 1 1 d .
O4 O 1.4719(3) 0.5675(4) 0.6787(3) 0.1435(12) Uani 1 1 d .
O5 O 0.4472(3) 0.1862(3) 0.9709(3) 0.1465(13) Uani 1 1 d .
O6 O 0.5322(3) 0.0218(3) 0.9417(3) 0.1505(14) Uani 1 1 d .
N1 N 0.99873(13) 0.38931(15) 0.88266(11) 0.0412(3) Uani 1 1 d .
N2 N 0.73038(14) 0.41956(15) 0.56943(11) 0.0441(3) Uani 1 1 d .
H2 H 0.7164 0.3481 0.5351 0.053 Uiso 1 1 calc R
N3 N 1.4031(2) 0.6248(4) 0.7112(2) 0.0956(9) Uani 1 1 d .
N4 N 0.5236(2) 0.1365(2) 0.9456(2) 0.0780(6) Uani 1 1 d .
C1 C 1.02987(16) 0.33468(16) 0.79848(13) 0.0371(4) Uani 1 1 d .
H1 H 1.0630 0.2477 0.8203 0.045 Uiso 1 1 calc R
C2 C 0.91652(16) 0.32259(17) 0.69455(13) 0.0373(4) Uani 1 1 d .
C3 C 0.82523(15) 0.41595(16) 0.66578(13) 0.0364(3) Uani 1 1 d .
C4 C 0.82846(17) 0.51146(16) 0.74789(13) 0.0403(4) Uani 1 1 d .
H4A H 0.7442 0.5440 0.7311 0.048 Uiso 1 1 calc R
H4B H 0.8810 0.5837 0.7465 0.048 Uiso 1 1 calc R
C5 C 0.87896(17) 0.45366(16) 0.85913(13) 0.0388(4) Uani 1 1 d .
H5 H 0.8956 0.5262 0.9083 0.047 Uiso 1 1 calc R
C6 C 1.13272(16) 0.41315(19) 0.78114(12) 0.0406(4) Uani 1 1 d .
C7 C 1.15137(19) 0.5430(2) 0.80556(17) 0.0527(5) Uani 1 1 d .
H7 H 1.1041 0.5835 0.8378 0.063 Uiso 1 1 calc R
C8 C 1.2397(2) 0.6140(2) 0.78273(19) 0.0635(6) Uani 1 1 d .
H8 H 1.2504 0.7017 0.7975 0.076 Uiso 1 1 calc R
C9 C 1.3108(2) 0.5507(3) 0.73764(17) 0.0637(6) Uani 1 1 d .
C10 C 1.3001(2) 0.4216(3) 0.71848(19) 0.0711(7) Uani 1 1 d .
H10 H 1.3522 0.3802 0.6914 0.085 Uiso 1 1 calc R
C11 C 1.21086(19) 0.3534(2) 0.73992(17) 0.0568(5) Uani 1 1 d .
H11 H 1.2027 0.2653 0.7265 0.068 Uiso 1 1 calc R
C12 C 0.91178(16) 0.21814(18) 0.62196(13) 0.0413(4) Uani 1 1 d .
C13 C 1.0187(2) 0.02312(19) 0.59964(17) 0.0580(5) Uani 1 1 d .
C14 C 1.1324(4) -0.0451(3) 0.6764(3) 0.1116(13) Uani 1 1 d .
H14A H 1.2035 0.0120 0.6978 0.167 Uiso 1 1 calc R
H14B H 1.1496 -0.1200 0.6433 0.167 Uiso 1 1 calc R
H14C H 1.1169 -0.0708 0.7370 0.167 Uiso 1 1 calc R
C15 C 1.0421(3) 0.0745(3) 0.5070(2) 0.0743(7) Uani 1 1 d .
H15A H 0.9679 0.1171 0.4594 0.111 Uiso 1 1 calc R
H15B H 1.0628 0.0044 0.4713 0.111 Uiso 1 1 calc R
H15C H 1.1106 0.1347 0.5313 0.111 Uiso 1 1 calc R
C16 C 0.9043(4) -0.0637(3) 0.5632(2) 0.0896(9) Uani 1 1 d .
H16A H 0.8899 -0.0939 0.6233 0.134 Uiso 1 1 calc R
H16B H 0.9182 -0.1360 0.5258 0.134 Uiso 1 1 calc R
H16C H 0.8322 -0.0163 0.5176 0.134 Uiso 1 1 calc R
C17 C 0.65083(17) 0.52227(18) 0.51643(14) 0.0428(4) Uani 1 1 d .
C18 C 0.5425(2) 0.4900(2) 0.43021(17) 0.0611(6) Uani 1 1 d .
H18 H 0.5231 0.4038 0.4127 0.073 Uiso 1 1 calc R
C19 C 0.4636(2) 0.5853(3) 0.3705(2) 0.0797(8) Uani 1 1 d .
H19 H 0.3907 0.5630 0.3134 0.096 Uiso 1 1 calc R
C20 C 0.4916(2) 0.7129(3) 0.3946(2) 0.0727(7) Uani 1 1 d .
H20 H 0.4375 0.7768 0.3544 0.087 Uiso 1 1 calc R
C21 C 0.5996(2) 0.7457(2) 0.47797(18) 0.0605(5) Uani 1 1 d .
H21 H 0.6194 0.8322 0.4937 0.073 Uiso 1 1 calc R
C22 C 0.67948(19) 0.6513(2) 0.53903(15) 0.0500(4) Uani 1 1 d .
H22 H 0.7527 0.6745 0.5955 0.060 Uiso 1 1 calc R
C23 C 0.78313(16) 0.36756(17) 0.87841(13) 0.0387(4) Uani 1 1 d .
C24 C 0.79104(18) 0.23510(18) 0.87845(15) 0.0458(4) Uani 1 1 d .
H24 H 0.8546 0.1963 0.8635 0.055 Uiso 1 1 calc R
C25 C 0.70648(19) 0.15856(19) 0.90028(16) 0.0506(5) Uani 1 1 d .
H25 H 0.7127 0.0692 0.9003 0.061 Uiso 1 1 calc R
C26 C 0.61317(19) 0.2175(2) 0.92195(16) 0.0519(5) Uani 1 1 d .
C27 C 0.6031(2) 0.3488(2) 0.9241(2) 0.0649(6) Uani 1 1 d .
H27 H 0.5400 0.3869 0.9401 0.078 Uiso 1 1 calc R
C28 C 0.6882(2) 0.4232(2) 0.90215(19) 0.0584(5) Uani 1 1 d .
H28 H 0.6821 0.5125 0.9032 0.070 Uiso 1 1 calc R
C29 C 1.08010(17) 0.36838(18) 0.98635(14) 0.0413(4) Uani 1 1 d .
C30 C 1.0491(2) 0.4059(2) 1.07092(15) 0.0588(5) Uani 1 1 d .
H30 H 0.9714 0.4435 1.0578 0.071 Uiso 1 1 calc R
C31 C 1.1332(3) 0.3872(3) 1.17341(17) 0.0766(8) Uani 1 1 d .
H31 H 1.1110 0.4135 1.2282 0.092 Uiso 1 1 calc R
C32 C 1.2483(3) 0.3313(3) 1.19720(16) 0.0700(7) Uani 1 1 d .
H32 H 1.3033 0.3187 1.2668 0.084 Uiso 1 1 calc R
C33 C 1.2803(2) 0.2943(2) 1.11545(16) 0.0583(5) Uani 1 1 d .
H33 H 1.3584 0.2568 1.1300 0.070 Uiso 1 1 calc R
C34 C 1.19843(18) 0.31193(19) 1.01182(15) 0.0476(4) Uani 1 1 d .
H34 H 1.2224 0.2858 0.9580 0.057 Uiso 1 1 calc R

loop_
_atom_site_aniso_label
_atom_site_aniso_U_11
_atom_site_aniso_U_22
_atom_site_aniso_U_33
_atom_site_aniso_U_23
_atom_site_aniso_U_13
_atom_site_aniso_U_12
O1 0.0613(8) 0.0664(9) 0.0460(8) -0.0203(7) 0.0106(6) 0.0086(7)
O2 0.0576(8) 0.0417(7) 0.0475(7) -0.0081(6) 0.0196(6) 0.0077(6)
O3 0.0934(17) 0.138(3) 0.150(2) 0.0335(19) 0.0426(15) -0.0504(17)
O4 0.0970(17) 0.211(3) 0.160(2) 0.012(2) 0.0906(19) -0.035(2)
O5 0.135(2) 0.1088(19) 0.275(4) 0.004(2) 0.165(3) -0.0066(16)
O6 0.172(3) 0.0752(16) 0.287(4) 0.008(2) 0.179(3) -0.0196(16)
N1 0.0423(8) 0.0508(9) 0.0333(7) -0.0032(6) 0.0178(6) 0.0016(6)
N2 0.0451(8) 0.0417(8) 0.0413(7) -0.0031(6) 0.0125(6) 0.0014(7)
N3 0.0615(14) 0.139(3) 0.0828(16) 0.0277(17) 0.0245(12) -0.0320(16)
N4 0.0739(13) 0.0711(15) 0.1122(18) 0.0075(13) 0.0615(13) -0.0045(11)
C1 0.0406(8) 0.0379(8) 0.0347(8) -0.0025(7) 0.0166(7) 0.0022(7)
C2 0.0395(8) 0.0396(9) 0.0353(8) -0.0033(7) 0.0173(7) -0.0017(7)
C3 0.0376(8) 0.0379(8) 0.0373(8) 0.0004(7) 0.0188(7) -0.0032(7)
C4 0.0458(9) 0.0360(9) 0.0428(9) -0.0012(7) 0.0214(8) 0.0006(7)
C5 0.0472(9) 0.0354(8) 0.0391(9) -0.0063(7) 0.0228(7) -0.0004(7)
C6 0.0381(8) 0.0500(10) 0.0319(8) 0.0003(7) 0.0121(7) -0.0006(7)
C7 0.0483(10) 0.0499(11) 0.0621(12) 0.0015(9) 0.0240(9) -0.0017(9)
C8 0.0522(12) 0.0568(13) 0.0721(14) 0.0118(11) 0.0144(11) -0.0085(10)
C9 0.0416(10) 0.0961(19) 0.0519(11) 0.0142(12) 0.0169(9) -0.0132(11)
C10 0.0511(12) 0.106(2) 0.0671(13) -0.0166(14) 0.0352(11) -0.0152(13)
C11 0.0494(11) 0.0684(14) 0.0602(12) -0.0153(10) 0.0297(10) -0.0058(9)
C12 0.0443(9) 0.0423(9) 0.0402(9) -0.0053(8) 0.0199(8) -0.0005(8)
C13 0.0863(15) 0.0395(10) 0.0574(11) -0.0065(9) 0.0383(11) 0.0083(10)
C14 0.139(3) 0.080(2) 0.098(2) -0.0097(17) 0.027(2) 0.063(2)
C15 0.0992(19) 0.0641(14) 0.0868(17) -0.0049(13) 0.0659(16) 0.0078(13)
C16 0.149(3) 0.0583(15) 0.0778(16) -0.0208(13) 0.0618(18) -0.0349(17)
C17 0.0388(9) 0.0507(10) 0.0408(9) 0.0024(8) 0.0178(7) 0.0024(8)
C18 0.0514(11) 0.0623(14) 0.0551(12) 0.0030(10) 0.0053(10) -0.0026(10)
C19 0.0614(14) 0.0811(18) 0.0705(15) 0.0143(14) -0.0023(12) 0.0011(13)
C20 0.0602(14) 0.0761(17) 0.0726(15) 0.0214(13) 0.0161(11) 0.0187(13)
C21 0.0716(14) 0.0525(12) 0.0638(13) 0.0091(10) 0.0333(11) 0.0101(10)
C22 0.0525(11) 0.0521(11) 0.0455(10) 0.0027(9) 0.0195(8) 0.0031(9)
C23 0.0424(9) 0.0386(9) 0.0386(8) -0.0003(7) 0.0197(7) 0.0046(7)
C24 0.0505(10) 0.0406(10) 0.0557(11) -0.0010(8) 0.0311(9) 0.0055(8)
C25 0.0580(11) 0.0387(10) 0.0630(12) 0.0026(9) 0.0323(10) 0.0018(8)
C26 0.0519(11) 0.0556(11) 0.0574(11) 0.0067(9) 0.0312(9) -0.0009(9)
C27 0.0589(12) 0.0589(13) 0.0966(17) -0.0003(12) 0.0516(13) 0.0098(10)
C28 0.0665(13) 0.0412(10) 0.0861(15) 0.0013(10) 0.0500(12) 0.0101(9)
C29 0.0471(10) 0.0412(9) 0.0361(8) -0.0022(7) 0.0167(7) -0.0102(7)
C30 0.0607(12) 0.0801(15) 0.0398(9) -0.0054(10) 0.0242(9) -0.0113(11)
C31 0.0914(19) 0.104(2) 0.0374(10) -0.0086(12) 0.0289(11) -0.0266(16)
C32 0.0823(17) 0.0722(15) 0.0377(10) 0.0092(10) 0.0043(10) -0.0220(13)
C33 0.0653(13) 0.0436(10) 0.0504(11) 0.0068(9) 0.0058(9) -0.0064(9)
C34 0.0546(11) 0.0418(10) 0.0423(9) -0.0002(8) 0.0147(8) -0.0016(8)

loop_
_atom_type_symbol
_atom_type_description
_atom_type_scat_dispersion_real
_atom_type_scat_dispersion_imag
_atom_type_scat_source
C C 0.0181 0.0091 'International Tables Vol C Tables 4.2.6.8 and 6.1.1.4'
H H 0.0000 0.0000 'International Tables Vol C Tables 4.2.6.8 and 6.1.1.4'
N N 0.0311 0.0180 'International Tables Vol C Tables 4.2.6.8 and 6.1.1.4'
O O 0.0492 0.0322 'International Tables Vol C Tables 4.2.6.8 and 6.1.1.4'

loop_
_geom_angle_atom_site_label_1
_geom_angle_atom_site_label_2
_geom_angle_atom_site_label_3
_geom_angle
C12 O2 C13 120.81(15)
C29 N1 C5 120.19(13)
C29 N1 C1 118.77(14)
C5 N1 C1 120.77(13)
C3 N2 C17 130.04(15)
C3 N2 H2 115.0
C17 N2 H2 115.0
O4 N3 O3 123.5(3)
O4 N3 C9 118.8(3)
O3 N3 C9 117.7(3)
O5 N4 O6 121.9(2)
O5 N4 C26 119.3(2)
O6 N4 C26 118.8(2)
N1 C1 C2 113.08(14)
N1 C1 C6 111.53(14)
C2 C1 C6 109.27(13)
N1 C1 H1 107.6
C2 C1 H1 107.6
C6 C1 H1 107.6
C3 C2 C12 120.50(15)
C3 C2 C1 119.67(15)
C12 C2 C1 119.58(15)
N2 C3 C2 122.64(15)
N2 C3 C4 119.77(15)
C2 C3 C4 117.48(15)
C3 C4 C5 112.71(14)
C3 C4 H4A 109.0
C5 C4 H4A 109.0
C3 C4 H4B 109.0
C5 C4 H4B 109.0
H4A C4 H4B 107.8
N1 C5 C23 112.70(14)
N1 C5 C4 110.95(13)
C23 C5 C4 112.71(15)
N1 C5 H5 106.7
C23 C5 H5 106.7
C4 C5 H5 106.7
C7 C6 C11 118.01(18)
C7 C6 C1 122.25(16)
C11 C6 C1 119.73(18)
C6 C7 C8 121.2(2)
C6 C7 H7 119.4
C8 C7 H7 119.4
C9 C8 C7 118.2(2)
C9 C8 H8 120.9
C7 C8 H8 120.9
C10 C9 C8 122.1(2)
C10 C9 N3 118.9(3)
C8 C9 N3 118.9(3)
C9 C10 C11 118.8(2)
C9 C10 H10 120.6
C11 C10 H10 120.6
C10 C11 C6 121.5(2)
C10 C11 H11 119.2
C6 C11 H11 119.2
O1 C12 O2 122.69(16)
O1 C12 C2 124.01(17)
O2 C12 C2 113.29(14)
O2 C13 C14 102.15(18)
O2 C13 C15 110.43(17)
C14 C13 C15 111.4(3)
O2 C13 C16 110.50(19)
C14 C13 C16 111.3(3)
C15 C13 C16 110.8(2)
C13 C14 H14A 109.5
C13 C14 H14B 109.5
H14A C14 H14B 109.5
C13 C14 H14C 109.5
H14A C14 H14C 109.5
H14B C14 H14C 109.5
C13 C15 H15A 109.5
C13 C15 H15B 109.5
H15A C15 H15B 109.5
C13 C15 H15C 109.5
H15A C15 H15C 109.5
H15B C15 H15C 109.5
C13 C16 H16A 109.5
C13 C16 H16B 109.5
H16A C16 H16B 109.5
C13 C16 H16C 109.5
H16A C16 H16C 109.5
H16B C16 H16C 109.5
C22 C17 C18 118.80(18)
C22 C17 N2 124.32(16)
C18 C17 N2 116.61(18)
C19 C18 C17 120.1(2)
C19 C18 H18 119.9
C17 C18 H18 119.9
C20 C19 C18 120.6(2)
C20 C19 H19 119.7
C18 C19 H19 119.7
C21 C20 C19 119.6(2)
C21 C20 H20 120.2
C19 C20 H20 120.2
C20 C21 C22 120.5(2)
C20 C21 H21 119.8
C22 C21 H21 119.8
C21 C22 C17 120.3(2)
C21 C22 H22 119.9
C17 C22 H22 119.9
C24 C23 C28 118.23(17)
C24 C23 C5 122.09(16)
C28 C23 C5 119.59(16)
C23 C24 C25 121.38(17)
C23 C24 H24 119.3
C25 C24 H24 119.3
C26 C25 C24 118.45(18)
C26 C25 H25 120.8
C24 C25 H25 120.8
C27 C26 C25 121.95(19)
C27 C26 N4 119.49(19)
C25 C26 N4 118.6(2)
C26 C27 C28 118.68(19)
C26 C27 H27 120.7
C28 C27 H27 120.7
C27 C28 C23 121.30(19)
C27 C28 H28 119.4
C23 C28 H28 119.4
N1 C29 C34 121.64(16)
N1 C29 C30 121.54(18)
C34 C29 C30 116.80(17)
C31 C30 C29 120.4(2)
C31 C30 H30 119.8
C29 C30 H30 119.8
C32 C31 C30 122.2(2)
C32 C31 H31 118.9
C30 C31 H31 118.9
C31 C32 C33 118.18(19)
C31 C32 H32 120.9
C33 C32 H32 120.9
C32 C33 C34 121.1(2)
C32 C33 H33 119.5
C34 C33 H33 119.5
C33 C34 C29 121.3(2)
C33 C34 H34 119.3
C29 C34 H34 119.3

loop_
_geom_bond_atom_site_label_1
_geom_bond_atom_site_label_2
_geom_bond_distance
O1 C12 1.220(2)
O2 C12 1.342(2)
O2 C13 1.478(2)
O3 N3 1.215(4)
O4 N3 1.212(4)
O5 N4 1.189(3)
O6 N4 1.197(3)
N1 C29 1.387(2)
N1 C5 1.455(2)
N1 C1 1.459(2)
N2 C3 1.352(2)
N2 C17 1.410(2)
N2 H2 0.8600
N3 C9 1.473(3)
N4 C26 1.466(3)
C1 C2 1.522(2)
C1 C6 1.536(2)
C1 H1 0.9800
C2 C3 1.372(2)
C2 C12 1.462(2)
C3 C4 1.495(2)
C4 C5 1.534(2)
C4 H4A 0.9700
C4 H4B 0.9700
C5 C23 1.526(2)
C5 H5 0.9800
C6 C7 1.384(3)
C6 C11 1.389(3)
C7 C8 1.392(3)
C7 H7 0.9300
C8 C9 1.377(4)
C8 H8 0.9300
C9 C10 1.361(4)
C10 C11 1.377(3)
C10 H10 0.9300
C11 H11 0.9300
C13 C14 1.503(4)
C13 C15 1.504(3)
C13 C16 1.514(4)
C14 H14A 0.9600
C14 H14B 0.9600
C14 H14C 0.9600
C15 H15A 0.9600
C15 H15B 0.9600
C15 H15C 0.9600
C16 H16A 0.9600
C16 H16B 0.9600
C16 H16C 0.9600
C17 C22 1.385(3)
C17 C18 1.389(3)
C18 C19 1.378(3)
C18 H18 0.9300
C19 C20 1.372(4)
C19 H19 0.9300
C20 C21 1.368(4)
C20 H20 0.9300
C21 C22 1.383(3)
C21 H21 0.9300
C22 H22 0.9300
C23 C24 1.377(2)
C23 C28 1.389(3)
C24 C25 1.382(3)
C24 H24 0.9300
C25 C26 1.372(3)
C25 H25 0.9300
C26 C27 1.368(3)
C27 C28 1.375(3)
C27 H27 0.9300
C28 H28 0.9300
C29 C34 1.401(3)
C29 C30 1.404(3)
C30 C31 1.380(3)
C30 H30 0.9300
C31 C32 1.369(4)
C31 H31 0.9300
C32 C33 1.373(4)
C32 H32 0.9300
C33 C34 1.383(3)
C33 H33 0.9300
C34 H34 0.9300
